data_4504856
loop_
_publ_author_name
'Rujiwatra, Apinpus'
'Mander, Gavin J.'
'Kepert, Cameron J.'
'Rosseinsky, Matthew J.'

_publ_contact_author
;
      Apinpus Rujiwatra
      Department of Chemistry
    Faculty of Science
    Chiang Mai University
    Chiang Mai  50200
      Thailand 
;
_publ_section_title
;
 Synthesis and Characterization of Subcell&#x2212;Supercell Related
 Ethylenediamine-Pillared Zinc Hydroxysulfates
;
_journal_issue 1
_journal_name_full 'Crystal Growth &amp; Design'
_journal_page_first 183
_journal_paper_doi 10.1021/cg034242x
_journal_volume 5
_journal_year 2005
_chemical_compound_source
;
 'hydrothermal synthesis at 180 deg C for 3 days'
;
_chemical_formula_moiety 'C H10 Zn4 N O10 S, 3(H2 O)'
_chemical_formula_sum 'C H16 N O13 S Zn4'
_chemical_formula_weight 543.72
_chemical_name_common 'en-pillared layered zinc hydroxysulphate'
_space_group_IT_number 147
_symmetry_cell_setting trigonal
_symmetry_Int_Tables_number 147
_symmetry_space_group_name_Hall '-P 3'
_symmetry_space_group_name_H-M 'P -3'
_atom_sites_solution_hydrogens geom
_atom_sites_solution_primary direct
_atom_sites_solution_secondary difmap
_audit_creation_method SHELXL-97
_cell_angle_alpha 90.00
_cell_angle_beta 90.00
_cell_angle_gamma 120.00
_cell_formula_units_Z 2
_cell_length_a 8.2881(19)
_cell_length_b 8.2881(19)
_cell_length_c 10.5660(30)
_cell_measurement_reflns_used 3200
_cell_measurement_temperature 150(2)
_cell_measurement_theta_max 28.98
_cell_measurement_theta_min 3.5
_cell_volume 628.6(3)
_computing_cell_refinement 'LSCELL (Clegg, 1997)'
_computing_data_collection 'Brucker AXS SMART'
_computing_data_reduction 'Brucker AXS SAINT'
_computing_molecular_graphics X-STEP/DIAMOND
_computing_publication_material CIFTAB
_computing_structure_refinement 'SHELXL-97 (Sheldrick, 1997)'
_computing_structure_solution 'SHELXS-97 (Sheldrick, 1990)'
_diffrn_ambient_environment
;
 'In thin film of perfluorpolyether oil on glass fibre'
;
_diffrn_ambient_temperature 150(2)
_diffrn_crystal_treatment 'Flash cooled in nitrogen stream'
_diffrn_detector_area_resol_mean 8.912
_diffrn_measured_fraction_theta_full 0.930
_diffrn_measured_fraction_theta_max 0.930
_diffrn_measurement_device_type 'Brucker AXS SMART CCD diffractometer'
_diffrn_measurement_method 'omega rotation with narrow frames'
_diffrn_radiation_monochromator 'Silicon 111'
_diffrn_radiation_source 'Daresbury SRS Station 9.8'
_diffrn_radiation_type Synchrotron
_diffrn_radiation_wavelength 0.69410
_diffrn_reflns_av_R_equivalents 0.0235
_diffrn_reflns_av_sigmaI/netI 0.0218
_diffrn_reflns_limit_h_max 11
_diffrn_reflns_limit_h_min -11
_diffrn_reflns_limit_k_max 10
_diffrn_reflns_limit_k_min -11
_diffrn_reflns_limit_l_max 11
_diffrn_reflns_limit_l_min -14
_diffrn_reflns_number 4271
_diffrn_reflns_theta_full 29.17
_diffrn_reflns_theta_max 29.17
_diffrn_reflns_theta_min 2.77
_diffrn_standards_decay_% 0
_exptl_absorpt_coefficient_mu 7.543
_exptl_absorpt_correction_T_max 1.000000
_exptl_absorpt_correction_T_min 0.809501
_exptl_absorpt_correction_type Multiscans
_exptl_absorpt_process_details
;
 Mean and maximum errors in direction cosine check functions 
 are 0.001 and 0.002 respectively. 3460 reflections were employed 
 for parameter determination. R(int)= 0.0586 and R(int) = 0.0211 
 before and after the refinements with final corrected 4271 
 reflections. The settings for parameter refinements are 
 (Intensity/sigma)threshold = 5.000 and 
 (Intensity + sigma)/(Mean intensity) threshold = 0.2500. 
;
_exptl_crystal_colour Colorless
_exptl_crystal_density_diffrn 2.873
_exptl_crystal_density_method 'not measured'
_exptl_crystal_description Platelet
_exptl_crystal_F_000 538
_exptl_crystal_size_max 0.08
_exptl_crystal_size_mid 0.06
_exptl_crystal_size_min 0.04
_refine_diff_density_max 1.331
_refine_diff_density_min -1.858
_refine_diff_density_rms 0.183
_refine_ls_extinction_method none
_refine_ls_goodness_of_fit_ref 1.080
_refine_ls_hydrogen_treatment mixed
_refine_ls_matrix_type full
_refine_ls_number_parameters 70
_refine_ls_number_reflns 1138
_refine_ls_number_restraints 4
_refine_ls_restrained_S_all 1.085
_refine_ls_R_factor_all 0.0549
_refine_ls_R_factor_gt 0.0463
_refine_ls_shift/su_max 0.000
_refine_ls_shift/su_mean 0.000
_refine_ls_structure_factor_coef Fsqd
_refine_ls_weighting_details 'calc w=1/[\s^2^(Fo^2^)+(0.0577P)^2^+5.4278P] where P=(Fo^2^+2Fc^2^)/3'
_refine_ls_weighting_scheme calc
_refine_ls_wR_factor_gt 0.1152
_refine_ls_wR_factor_ref 0.1188
_reflns_number_gt 993
_reflns_number_total 1138
_reflns_threshold_expression >2sigma(I)
_cod_data_source_file cg034242xsi20031203_072518.cif
_cod_data_source_block rehydrated_phase_of_Zn8(SO4)2(OH)12(en).6(H2O)
_cod_depositor_comments
;
The following automatic conversions were performed:
'_atom_site_symetry_multiplicity' tag replaced with
'_atom_site_symmetry_multiplicity'.

Automatic conversion script
Id: cif_correct_tags 1440 2010-10-19 06:21:57Z saulius 

The following automatic conversions were performed:

'_symmetry_cell_setting' value 'Trigonal' changed to 'trigonal'
according to /home/saulius/struct/CIF-dictionaries/cif_core.dic
dictionary named 'cif_core.dic' version 2.4.1 from 2010-06-29.

Automatic conversion script
Id: cif_fix_values 1715 2011-07-08 13:25:40Z adriana 
;
_cod_database_code 4504856

loop_
_symmetry_equiv_pos_as_xyz
'x, y, z'
'-y, x-y, z'
'-x+y, -x, z'
'-x, -y, -z'
'y, -x+y, -z'
'x-y, x, -z'

loop_
_atom_site_label
_atom_site_type_symbol
_atom_site_fract_x
_atom_site_fract_y
_atom_site_fract_z
_atom_site_U_iso_or_equiv
_atom_site_adp_type
_atom_site_occupancy
_atom_site_symmetry_multiplicity
_atom_site_calc_flag
_atom_site_refinement_flags
Zn1 Zn 0.58351(8) 0.86864(7) -0.00463(6) 0.0125(2) Uani 1 1 d .
Zn2 Zn 1.0000 1.0000 0.16974(9) 0.0103(2) Uani 1 3 d S
S1 S 0.3333 0.6667 0.2697(2) 0.0146(4) Uani 1 3 d S
O1 O 0.7519(5) 0.8086(5) 0.1132(4) 0.0127(7) Uani 1 1 d D
H1 H 0.686(8) 0.765(9) 0.180(4) 0.017(16) Uiso 1 1 d D
O2 O 0.5222(5) 0.6253(4) -0.0897(4) 0.0121(7) Uani 1 1 d D
H2 H 0.538(15) 0.620(15) -0.169(3) 0.07(4) Uiso 1 1 d D
O3 O 0.3333 0.6667 0.1276(6) 0.0148(12) Uani 1 3 d S
O4 O 0.4998(6) 0.6638(7) 0.3140(4) 0.0251(9) Uani 1 1 d .
N1 N 1.0000 1.0000 0.3571(14) 0.062(3) Uiso 1 3 d SD
H1A H 1.1189 1.0907 0.3785 0.075 Uiso 0.33 1 calc PR
H1B H 0.9247 1.0480 0.3785 0.075 Uiso 0.33 1 calc PR
C1 C 0.955(5) 0.857(3) 0.4472(12) 0.062(3) Uiso 0.33 1 d PD
H1C H 1.0687 0.8599 0.4793 0.075 Uiso 0.33 1 calc PR
H1D H 0.8711 0.7326 0.4102 0.075 Uiso 0.33 1 calc PR
O5A O 0.874(4) 0.555(4) 0.385(3) 0.070(4) Uiso 0.33 1 d P
O5B O 0.763(3) 0.347(4) 0.338(2) 0.070(4) Uiso 0.33 1 d P
O5C O 0.895(4) 0.591(4) 0.424(2) 0.070(4) Uiso 0.33 1 d P

loop_
_atom_site_aniso_label
_atom_site_aniso_U_11
_atom_site_aniso_U_22
_atom_site_aniso_U_33
_atom_site_aniso_U_23
_atom_site_aniso_U_13
_atom_site_aniso_U_12
Zn1 0.0064(3) 0.0055(3) 0.0261(4) -0.0008(2) -0.0013(2) 0.0032(2)
Zn2 0.0096(3) 0.0096(3) 0.0117(5) 0.000 0.000 0.00478(15)
S1 0.0117(6) 0.0117(6) 0.0206(11) 0.000 0.000 0.0058(3)
O1 0.0080(15) 0.0087(15) 0.0204(18) 0.0011(13) 0.0024(13) 0.0033(12)
O2 0.0078(15) 0.0080(15) 0.0207(18) -0.0009(13) 0.0005(12) 0.0041(12)
O3 0.0117(17) 0.0117(17) 0.021(3) 0.000 0.000 0.0058(9)
O4 0.0187(19) 0.040(2) 0.023(2) 0.0080(18) 0.0011(15) 0.0192(19)

loop_
_atom_type_symbol
_atom_type_description
_atom_type_scat_dispersion_real
_atom_type_scat_dispersion_imag
_atom_type_scat_source
Zn Zn 0.2220 1.4310 'International Tables Vol C Tables 4.2.6.8 and 6.1.1.4'
S S 0.1100 0.1240 'International Tables Vol C Tables 4.2.6.8 and 6.1.1.4'
C C 0.0020 0.0020 'International Tables Vol C Tables 4.2.6.8 and 6.1.1.4'
N N 0.0040 0.0030 'International Tables Vol C Tables 4.2.6.8 and 6.1.1.4'
H H 0.0000 0.0000 'International Tables Vol C Tables 4.2.6.8 and 6.1.1.4'
O O 0.0080 0.0060 'International Tables Vol C Tables 4.2.6.8 and 6.1.1.4'

loop_
_geom_angle_atom_site_label_1
_geom_angle_atom_site_label_2
_geom_angle_atom_site_label_3
_geom_angle
_geom_angle_site_symmetry_1
_geom_angle_site_symmetry_3
O2 Zn1 O2 175.24(14) . 5_565
O2 Zn1 O2 96.44(19) . 2_665
O2 Zn1 O2 81.86(15) 5_565 2_665
O2 Zn1 O1 100.72(15) . 5_565
O2 Zn1 O1 83.96(14) 5_565 5_565
O2 Zn1 O1 99.42(14) 2_665 5_565
O2 Zn1 O1 83.89(14) . .
O2 Zn1 O1 96.79(14) 5_565 .
O2 Zn1 O1 167.34(14) 2_665 .
O1 Zn1 O1 92.94(19) 5_565 .
O2 Zn1 O3 82.10(14) . .
O2 Zn1 O3 93.24(13) 5_565 .
O2 Zn1 O3 81.34(13) 2_665 .
O1 Zn1 O3 176.95(15) 5_565 .
O1 Zn1 O3 86.18(14) . .
O1 Zn2 O1 111.15(11) . 3_675
O1 Zn2 O1 111.15(11) . 2_765
O1 Zn2 O1 111.15(11) 3_675 2_765
O1 Zn2 N1 107.74(12) . .
O1 Zn2 N1 107.74(12) 3_675 .
O1 Zn2 N1 107.74(12) 2_765 .
O4 S1 O4 110.33(18) 2_665 3_565
O4 S1 O4 110.33(18) 2_665 .
O4 S1 O4 110.33(18) 3_565 .
O4 S1 O3 108.60(19) 2_665 .
O4 S1 O3 108.60(19) 3_565 .
O4 S1 O3 108.60(19) . .
Zn2 O1 Zn1 121.27(17) . 6_655
Zn2 O1 Zn1 122.67(17) . .
Zn1 O1 Zn1 93.88(15) 6_655 .
Zn2 O1 H1 106(5) . .
Zn1 O1 H1 107(5) 6_655 .
Zn1 O1 H1 104(5) . .
Zn1 O2 Zn1 97.08(15) . 6_655
Zn1 O2 Zn1 107.53(17) . 3_565
Zn1 O2 Zn1 98.14(15) 6_655 3_565
Zn1 O2 H2 121(7) . .
Zn1 O2 H2 108(7) 6_655 .
Zn1 O2 H2 119(7) 3_565 .
S1 O3 Zn1 126.25(13) . .
C1 N1 Zn2 132.2(8) . .
C1 N1 O5C 29.3(8) . .
Zn2 N1 O5C 103.0(5) . .
C1 N1 H1A 104.2 . .
Zn2 N1 H1A 104.2 . .
O5C N1 H1A 115.7 . .
C1 N1 H1B 104.2 . .
Zn2 N1 H1B 104.2 . .
O5C N1 H1B 122.1 . .
H1A N1 H1B 105.5 . .
N1 C1 C1 103.6(11) . 5_566
N1 C1 O5C 130.5(12) . .
C1 C1 O5C 119(2) 5_566 .
N1 C1 O5A 121.5(10) . .
C1 C1 O5A 124(2) 5_566 .
O5C C1 O5A 9.5(12) . .
N1 C1 H1C 111.0 . .
C1 C1 H1C 111.0 5_566 .
O5C C1 H1C 77.5 . .
O5A C1 H1C 83.3 . .
N1 C1 H1D 111.0 . .
C1 C1 H1D 111.0 5_566 .
O5C C1 H1D 32.1 . .
O5A C1 H1D 25.8 . .
H1C C1 H1D 109.0 . .
O5B O5A O5B 46.8(17) . 2_655
O5B O5A C1 163(2) . .
O5B O5A C1 117(2) 2_655 .
O5B O5A O4 79.1(15) . 3_665
O5B O5A O4 122.9(15) 2_655 3_665
C1 O5A O4 116.5(15) . 3_665
O5B O5A O2 67.4(12) . 6_655
O5B O5A O2 74.6(12) 2_655 6_655
C1 O5A O2 112.0(11) . 6_655
O4 O5A O2 67.7(7) 3_665 6_655
O5B O5A O4 101.4(15) . 6_656
O5B O5A O4 101.7(15) 2_655 6_656
C1 O5A O4 80.3(9) . 6_656
O4 O5A O4 106.2(9) 3_665 6_656
O2 O5A O4 167.7(11) 6_655 6_656
O5B O5B O5B 60.000(6) 3_665 2_655
O5B O5B O5A 127(2) 3_665 .
O5B O5B O5A 71(3) 2_655 .
O5B O5B O5A 63(2) 3_665 3_665
O5B O5B O5A 119(2) 2_655 3_665
O5A O5B O5A 142(2) . 3_665
O5B O5B O4 164(2) 3_665 3_665
O5B O5B O4 135(3) 2_655 3_665
O5A O5B O4 68.7(14) . 3_665
O5A O5B O4 104.6(15) 3_665 3_665
O5B O5B O2 111.4(5) 3_665 6_655
O5B O5B O2 87.4(12) 2_655 6_655
O5A O5B O2 82.7(14) . 6_655
O5A O5B O2 130.9(15) 3_665 6_655
O4 O5B O2 69.0(5) 3_665 6_655
O5B O5B O2 68.3(12) 3_665 5
O5B O5B O2 100.0(10) 2_655 5
O5A O5B O2 142.4(16) . 5
O5A O5B O2 74.4(13) 3_665 5
O4 O5B O2 100.2(7) 3_665 5
O2 O5B O2 60.1(4) 6_655 5
O5B O5B C1 100(2) 3_665 3_665
O5B O5B C1 152.6(16) 2_655 3_665
O5A O5B C1 117.7(16) . 3_665
O5A O5B C1 37.4(13) 3_665 3_665
O4 O5B C1 67.8(7) 3_665 3_665
O2 O5B C1 118.8(8) 6_655 3_665
O2 O5B C1 87.7(7) 5 3_665
C1 O5C O4 95.0(10) . 6_656
C1 O5C O4 121.8(16) . 3_665
O4 O5C O4 111.5(10) 6_656 3_665
C1 O5C C1 28.8(10) . 6_656
O4 O5C C1 75.9(7) 6_656 6_656
O4 O5C C1 109.1(10) 3_665 6_656
C1 O5C C1 25.9(10) . 5_566
O4 O5C C1 73.4(7) 6_656 5_566
O4 O5C C1 143.5(11) 3_665 5_566
C1 O5C C1 35.2(8) 6_656 5_566
C1 O5C N1 20.2(6) . .
O4 O5C N1 115.2(9) 6_656 .
O4 O5C N1 110.8(9) 3_665 .
C1 O5C N1 44.8(6) 6_656 .
C1 O5C N1 44.0(5) 5_566 .

loop_
_geom_bond_atom_site_label_1
_geom_bond_atom_site_label_2
_geom_bond_distance
_geom_bond_site_symmetry_2
Zn1 O2 2.027(3) .
Zn1 O2 2.054(3) 5_565
Zn1 O2 2.065(3) 2_665
Zn1 O1 2.078(4) 5_565
Zn1 O1 2.107(4) .
Zn1 O3 2.363(4) .
Zn2 O1 1.959(3) .
Zn2 O1 1.959(3) 3_675
Zn2 O1 1.959(3) 2_765
Zn2 N1 1.980(15) .
S1 O4 1.468(4) 2_665
S1 O4 1.468(4) 3_565
S1 O4 1.468(4) .
S1 O3 1.501(7) .
O1 Zn1 2.078(4) 6_655
O1 H1 0.86(2) .
O2 Zn1 2.054(3) 6_655
O2 Zn1 2.065(3) 3_565
O2 H2 0.85(2) .
N1 C1 1.418(17) .
N1 O5C 3.13(3) .
N1 H1A 0.9200 .
N1 H1B 0.9200 .
C1 C1 1.532(19) 5_566
C1 O5C 2.01(3) .
C1 O5A 2.33(3) .
C1 H1C 0.9900 .
C1 H1D 0.9900 .
O5A O5B 1.58(4) .
O5A O5B 1.68(4) 2_655
O5A O4 2.76(3) 3_665
O5A O2 3.15(3) 6_655
O5A O4 3.20(3) 6_656
O5B O5B 1.30(4) 3_665
O5B O5B 1.30(4) 2_655
O5B O5A 1.68(4) 3_665
O5B O4 2.91(2) 3_665
O5B O2 2.93(2) 6_655
O5B O2 3.15(2) 5
O5B C1 3.43(3) 3_665
O5C O4 2.85(3) 6_656
O5C O4 2.93(3) 3_665
O5C C1 2.95(4) 6_656
O5C C1 3.06(4) 5_566

loop_
_geom_hbond_atom_site_label_D
_geom_hbond_atom_site_label_H
_geom_hbond_atom_site_label_A
_geom_hbond_distance_DH
_geom_hbond_distance_HA
_geom_hbond_distance_DA
_geom_hbond_angle_DHA
_geom_hbond_site_symmetry_A
O1 H1 O4 0.86(2) 1.95(2) 2.792(6) 169(7) .
O1 H1 S1 0.86(2) 2.78(5) 3.474(4) 139(6) .
O2 H2 O5B 0.85(2) 2.30(9) 2.93(2) 131(9) 5_565
O2 H2 O5A 0.85(2) 2.33(5) 3.15(3) 161(10) 5_565
O2 H2 O5B 0.85(2) 2.61(9) 3.15(2) 123(9) 6
N1 H1A O5C 0.92 2.21 3.13(3) 177.6 2_765
N1 H1A O5A 0.92 2.40 3.30(3) 167.0 2_765
N1 H1B O5C 0.92 2.22 3.13(3) 168.4 3_675
N1 H1B O5A 0.92 2.41 3.30(3) 164.5 3_675
